data_4514155
loop_
_publ_author_name
'Arimitsu, Satoru'
'Yonamine, Tsunaki'
'Higashi, Masahiro'

_publ_section_title
;
 Cinchona-Based Primary Amine Catalyzed a Proximal Functionalization of
 Dienamines: Asymmetric \a-Fluorination of \a-Branched Enals
;
_journal_name_full 'ACS Catalysis'
_journal_page_first 4736
_journal_paper_doi 10.1021/acscatal.7b01178
_journal_year 2017
_chemical_absolute_configuration 'CHOOSE rm ad rmad syn or unk'
_chemical_formula_moiety 'C25 H22 Br2 F N O'
_chemical_formula_sum 'C25 H22 Br2 F N O'
_chemical_formula_weight 531.26
_space_group_crystal_system monoclinic
_space_group_IT_number 4
_space_group_name_Hall 'P 2yb'
_space_group_name_H-M_alt 'P 1 21 1'
_symmetry_space_group_name_Hall 'P 2yb'
_symmetry_space_group_name_H-M 'P 1 21 1'
_atom_sites_solution_hydrogens geom
_atom_sites_solution_primary direct
_atom_sites_solution_secondary difmap
_cell_angle_alpha 90.0000
_cell_angle_beta 106.995(2)
_cell_angle_gamma 90.0000
_cell_formula_units_Z 2
_cell_length_a 13.4096(4)
_cell_length_b 5.2499(2)
_cell_length_c 16.5010(6)
_cell_measurement_reflns_used 8863
_cell_measurement_temperature 123
_cell_measurement_theta_max 71.88
_cell_measurement_theta_min 3.44
_cell_volume 1110.93(7)
_computing_cell_refinement 'RAPID AUTO'
_computing_data_collection 'RAPID AUTO (Rigaku, ????)'
_computing_data_reduction 'RAPID AUTO'
_computing_molecular_graphics 'CrystalStructure 4.2'
_computing_publication_material 'CrystalStructure 4.2 (Rigaku, 2015)'
_computing_structure_refinement 'SHELXL Version 2014/7 (Sheldrick, 2008)'
_computing_structure_solution 'SHELXT Version 2014/5 (Sheldrick, 2014)'
_diffrn_ambient_temperature 123
_diffrn_detector_area_resol_mean 10.000
_diffrn_measured_fraction_theta_full 0.994
_diffrn_measured_fraction_theta_max 0.994
_diffrn_measurement_device_type 'Rigaku R-AXIS RAPID'
_diffrn_measurement_method \w
_diffrn_radiation_type 'Cu K\a'
_diffrn_radiation_wavelength 1.54187
_diffrn_reflns_av_R_equivalents 0.1072
_diffrn_reflns_Laue_measured_fraction_full 0.994
_diffrn_reflns_Laue_measured_fraction_max 0.994
_diffrn_reflns_limit_h_max 15
_diffrn_reflns_limit_h_min -16
_diffrn_reflns_limit_k_max 6
_diffrn_reflns_limit_k_min -6
_diffrn_reflns_limit_l_max 19
_diffrn_reflns_limit_l_min -19
_diffrn_reflns_number 11215
_diffrn_reflns_point_group_measured_fraction_full 0.943
_diffrn_reflns_point_group_measured_fraction_max 0.940
_diffrn_reflns_theta_full 67.687
_diffrn_reflns_theta_max 68.225
_diffrn_reflns_theta_min 3.446
_diffrn_standards_number 0
_exptl_absorpt_coefficient_mu 4.835
_exptl_absorpt_correction_T_max 0.713
_exptl_absorpt_correction_T_min 0.456
_exptl_absorpt_correction_type multi-scan
_exptl_absorpt_process_details 'ABSCOR (Rigaku, 1995)'
_exptl_crystal_colour colorless
_exptl_crystal_density_diffrn 1.588
_exptl_crystal_density_method 'not measured'
_exptl_crystal_description needle
_exptl_crystal_F_000 532.00
_exptl_crystal_size_max 0.250
_exptl_crystal_size_mid 0.130
_exptl_crystal_size_min 0.070
_refine_diff_density_max 1.24
_refine_diff_density_min -1.29
_refine_ls_abs_structure_details
;
 Flack x determined using 678 quotients [(I+)-(I-)]/[(I+)+(I-)]
 (Parsons, Flack and Wagner, Acta Cryst. B69 (2013) 249-259).
;
_refine_ls_abs_structure_Flack -0.03(4)
_refine_ls_extinction_method none
_refine_ls_goodness_of_fit_ref 1.141
_refine_ls_hydrogen_treatment constr
_refine_ls_number_parameters 287
_refine_ls_number_reflns 3837
_refine_ls_number_restraints 21
_refine_ls_R_factor_all 0.1100
_refine_ls_R_factor_gt 0.0698
_refine_ls_shift/su_max 0.000
_refine_ls_structure_factor_coef Fsqd
_refine_ls_weighting_details 'w = 1/[\s^2^(Fo^2^)+(0.0483P)^2^+1.3329P] where P=(Fo^2^+2Fc^2^)/3'
_refine_ls_weighting_scheme calc
_refine_ls_wR_factor_gt 0.1417
_refine_ls_wR_factor_ref 0.1749
_reflns_Friedel_coverage 0.692
_reflns_Friedel_fraction_full 0.879
_reflns_Friedel_fraction_max 0.871
_reflns_number_gt 2627
_reflns_number_total 3837
_reflns_threshold_expression F^2^>2.0\s(F^2^)
_cod_data_source_file cs7b01178_si_002.cif
_cod_data_source_block yona4Br
_cod_database_code 4514155

loop_
_space_group_symop_id
_space_group_symop_operation_xyz
1 +X,+Y,+Z
2 -X,1/2+Y,-Z

loop_
_atom_site_label
_atom_site_type_symbol
_atom_site_fract_x
_atom_site_fract_y
_atom_site_fract_z
_atom_site_U_iso_or_equiv
_atom_site_adp_type
_atom_site_occupancy
_atom_site_site_symmetry_order
_atom_site_calc_flag
_atom_site_refinement_flags_posn
_atom_site_refinement_flags_adp
_atom_site_refinement_flags_occupancy
_atom_site_disorder_assembly
_atom_site_disorder_group
Br1 Br -0.16657(9) 0.0152(3) 0.37598(8) 0.0452(4) Uani 1 1 d . . . . .
Br2 Br 0.91554(10) 0.8037(4) 0.04954(10) 0.0700(7) Uani 1 1 d . . . . .
F1 F 0.3297(5) 0.9452(14) 0.2661(4) 0.039(2) Uani 1 1 d . . . . .
O2 O 0.4820(6) 0.322(2) 0.1257(5) 0.048(3) Uani 1 1 d . . . . .
N3 N 0.5008(7) 0.641(2) 0.2222(6) 0.032(2) Uani 1 1 d . . . . .
C1 C -0.0594(9) 0.200(3) 0.3477(8) 0.036(3) Uani 1 1 d . . . . .
C2 C -0.0154(9) 0.410(3) 0.3964(8) 0.040(3) Uani 1 1 d . . . . .
H2 H -0.0386 0.4614 0.4431 0.048 Uiso 1 1 calc R U . . .
C3 C 0.0622(9) 0.540(3) 0.3756(8) 0.048(4) Uani 1 1 d . . . . .
H3 H 0.0940 0.6799 0.4098 0.057 Uiso 1 1 calc R U . . .
C4 C 0.0964(8) 0.474(3) 0.3061(7) 0.035(3) Uani 1 1 d . . . . .
C5 C 0.0522(8) 0.262(3) 0.2593(7) 0.036(3) Uani 1 1 d . . . . .
H5 H 0.0751 0.2098 0.2125 0.044 Uiso 1 1 calc R U . . .
C6 C -0.0257(9) 0.124(3) 0.2802(8) 0.048(4) Uani 1 1 d . . . . .
H6 H -0.0553 -0.0220 0.2480 0.058 Uiso 1 1 calc R U . . .
C7 C 0.1808(9) 0.622(3) 0.2879(7) 0.039(3) Uani 1 1 d . . . . .
H7 H 0.2085 0.7599 0.3250 0.047 Uiso 1 1 calc R U . . .
C8 C 0.2217(9) 0.583(3) 0.2254(7) 0.039(4) Uani 1 1 d . . . . .
H8 H 0.1919 0.4526 0.1860 0.047 Uiso 1 1 calc R U . . .
C9 C 0.3112(8) 0.729(3) 0.2116(7) 0.034(3) Uani 1 1 d . . . . .
C10 C 0.2906(9) 0.822(3) 0.1228(7) 0.041(4) Uani 1 1 d . . . . .
H10A H 0.2820 0.6757 0.0843 0.050 Uiso 1 1 calc R U . . .
H10B H 0.3495 0.9257 0.1184 0.050 Uiso 1 1 calc R U . . .
H10C H 0.2269 0.9246 0.1073 0.050 Uiso 1 1 calc R U . . .
C11 C 0.4075(8) 0.552(3) 0.2428(7) 0.036(3) Uani 1 1 d . . . . .
H11A H 0.4245 0.5339 0.3051 0.043 Uiso 1 1 calc R U . . .
H11B H 0.3889 0.3811 0.2176 0.043 Uiso 1 1 calc R U . . .
C12 C 0.5583(8) 0.855(3) 0.2717(7) 0.034(3) Uani 1 1 d . . . . .
H12A H 0.5133 1.0080 0.2607 0.041 Uiso 1 1 calc R U . . .
H12B H 0.6202 0.8919 0.2526 0.041 Uiso 1 1 calc R U . . .
C13 C 0.5931(8) 0.803(3) 0.3652(7) 0.033(3) Uani 1 1 d . . . . .
C14 C 0.6557(9) 0.595(3) 0.3983(8) 0.040(4) Uani 1 1 d . . . . .
H14 H 0.6728 0.4753 0.3611 0.049 Uiso 1 1 calc R U . . .
C15 C 0.6935(9) 0.559(3) 0.4855(8) 0.040(4) Uani 1 1 d . . . . .
H15 H 0.7378 0.4190 0.5076 0.048 Uiso 1 1 calc R U . . .
C16 C 0.6669(9) 0.727(3) 0.5397(8) 0.044(4) Uani 1 1 d . . . . .
H16 H 0.6923 0.7028 0.5992 0.053 Uiso 1 1 calc R U . . .
C17 C 0.6035(10) 0.931(3) 0.5071(8) 0.048(4) Uani 1 1 d . . . . .
H17 H 0.5842 1.0445 0.5448 0.058 Uiso 1 1 calc R U . . .
C18 C 0.5671(9) 0.974(3) 0.4211(7) 0.036(3) Uani 1 1 d . . . . .
H18 H 0.5249 1.1188 0.3999 0.043 Uiso 1 1 calc R U . . .
C19 C 0.5313(8) 0.509(4) 0.1624(7) 0.036(3) Uani 1 1 d . . . . .
C20 C 0.6256(8) 0.595(2) 0.1386(7) 0.032(3) Uani 1 1 d D . . . .
C23 C 0.7972(8) 0.720(3) 0.0853(7) 0.045(4) Uani 1 1 d D . . . .
C21A C 0.7030(15) 0.418(5) 0.1385(16) 0.043(5) Uani 0.523(10) 1 d D . P A 1
H21A H 0.6968 0.2491 0.1572 0.051 Uiso 0.523(10) 1 calc R U P A 1
C22A C 0.7895(16) 0.482(4) 0.1117(17) 0.044(5) Uani 0.523(10) 1 d D . P A 1
H22A H 0.8417 0.3593 0.1123 0.053 Uiso 0.523(10) 1 calc R U P A 1
C24A C 0.7193(14) 0.904(5) 0.0777(13) 0.044(6) Uani 0.523(10) 1 d D . P A 1
H24A H 0.7251 1.0683 0.0553 0.053 Uiso 0.523(10) 1 calc R U P A 1
C25A C 0.6335(17) 0.838(5) 0.1040(15) 0.044(6) Uani 0.523(10) 1 d D . P A 1
H25A H 0.5790 0.9581 0.0986 0.053 Uiso 0.523(10) 1 calc R U P A 1
C21B C 0.7236(14) 0.538(7) 0.1916(15) 0.043(5) Uani 0.477(10) 1 d D . P A 2
H21B H 0.7316 0.4593 0.2451 0.051 Uiso 0.477(10) 1 calc R U P A 2
C22B C 0.8119(16) 0.597(6) 0.1646(15) 0.044(5) Uani 0.477(10) 1 d D . P A 2
H22B H 0.8801 0.5557 0.1990 0.053 Uiso 0.477(10) 1 calc R U P A 2
C24B C 0.6994(14) 0.758(6) 0.0350(13) 0.044(6) Uani 0.477(10) 1 d D . P A 2
H24B H 0.6897 0.8216 -0.0206 0.053 Uiso 0.477(10) 1 calc R U P A 2
C25B C 0.6114(17) 0.706(7) 0.0618(14) 0.044(6) Uani 0.477(10) 1 d D . P A 2
H25B H 0.5434 0.7474 0.0269 0.053 Uiso 0.477(10) 1 calc R U P A 2

loop_
_atom_site_aniso_label
_atom_site_aniso_U_11
_atom_site_aniso_U_22
_atom_site_aniso_U_33
_atom_site_aniso_U_23
_atom_site_aniso_U_13
_atom_site_aniso_U_12
Br1 0.0246(7) 0.0624(10) 0.0536(8) 0.0047(8) 0.0194(6) -0.0069(7)
Br2 0.0338(8) 0.1267(19) 0.0596(10) -0.0195(11) 0.0292(7) -0.0191(10)
F1 0.031(4) 0.045(6) 0.047(4) -0.007(4) 0.020(3) -0.007(3)
O2 0.044(5) 0.070(8) 0.038(5) -0.012(5) 0.021(4) -0.018(6)
N3 0.017(5) 0.033(7) 0.050(6) -0.011(5) 0.018(4) -0.010(4)
C1 0.022(6) 0.045(9) 0.043(7) 0.001(7) 0.012(5) -0.008(6)
C2 0.039(7) 0.051(10) 0.037(7) -0.008(6) 0.021(6) -0.004(7)
C3 0.031(7) 0.062(11) 0.058(8) -0.021(9) 0.025(6) -0.013(8)
C4 0.015(5) 0.053(10) 0.036(6) 0.003(7) 0.005(5) -0.005(6)
C5 0.025(6) 0.049(10) 0.039(7) -0.011(7) 0.015(5) -0.022(6)
C6 0.029(7) 0.066(11) 0.048(8) -0.018(8) 0.009(6) -0.020(7)
C7 0.025(6) 0.061(10) 0.035(7) 0.001(7) 0.015(5) -0.012(6)
C8 0.023(6) 0.059(12) 0.036(7) -0.006(6) 0.007(5) 0.007(6)
C9 0.020(6) 0.056(10) 0.027(6) -0.001(6) 0.010(5) 0.002(6)
C10 0.027(6) 0.064(11) 0.035(7) 0.008(7) 0.012(5) 0.002(7)
C11 0.020(6) 0.059(11) 0.029(6) 0.005(6) 0.007(5) 0.002(6)
C12 0.021(6) 0.055(10) 0.029(6) -0.001(6) 0.010(5) -0.006(6)
C13 0.017(5) 0.050(9) 0.035(6) -0.003(7) 0.012(5) -0.008(6)
C14 0.024(6) 0.053(11) 0.046(8) -0.004(7) 0.012(6) -0.007(6)
C15 0.027(6) 0.044(11) 0.050(8) 0.006(7) 0.013(6) 0.009(6)
C16 0.025(6) 0.073(12) 0.038(7) 0.009(8) 0.013(5) -0.010(7)
C17 0.043(8) 0.066(13) 0.040(8) -0.007(7) 0.020(6) -0.014(8)
C18 0.035(6) 0.044(10) 0.031(6) -0.007(6) 0.013(5) -0.003(6)
C19 0.023(6) 0.053(9) 0.031(6) 0.008(8) 0.007(5) 0.002(8)
C20 0.017(6) 0.047(10) 0.035(6) 0.000(6) 0.010(5) 0.002(5)
C23 0.018(6) 0.085(13) 0.032(7) -0.010(8) 0.009(5) -0.001(7)
C21A 0.026(9) 0.058(16) 0.049(13) 0.003(10) 0.018(10) -0.005(10)
C22A 0.022(9) 0.044(16) 0.067(16) -0.003(10) 0.014(11) 0.000(9)
C24A 0.027(9) 0.084(19) 0.015(10) 0.006(9) -0.002(8) -0.025(11)
C25A 0.018(9) 0.08(2) 0.029(12) 0.011(11) 0.006(9) 0.010(11)
C21B 0.026(9) 0.058(16) 0.049(13) 0.003(10) 0.018(10) -0.005(10)
C22B 0.022(9) 0.044(16) 0.067(16) -0.003(10) 0.014(11) 0.000(9)
C24B 0.027(9) 0.084(19) 0.015(10) 0.006(9) -0.002(8) -0.025(11)
C25B 0.018(9) 0.08(2) 0.029(12) 0.011(11) 0.006(9) 0.010(11)

loop_
_atom_type_symbol
_atom_type_description
_atom_type_scat_dispersion_real
_atom_type_scat_dispersion_imag
_atom_type_scat_source
C C 0.0181 0.0091
;
International Tables for Crystallography
(Vol. C, Tables 4.2.6.8 and 6.1.1.4)
;
H H 0.0000 0.0000
;
International Tables for Crystallography
(Vol. C, Table 6.1.1.4)
;
Br Br -0.6763 1.2805
;
International Tables for Crystallography
(Vol. C, Tables 4.2.6.8 and 6.1.1.4)
;
F F 0.0727 0.0534
;
International Tables for Crystallography
(Vol. C, Tables 4.2.6.8 and 6.1.1.4)
;
N N 0.0311 0.0180
;
International Tables for Crystallography
(Vol. C, Tables 4.2.6.8 and 6.1.1.4)
;
O O 0.0492 0.0322
;
International Tables for Crystallography
(Vol. C, Tables 4.2.6.8 and 6.1.1.4)
;

loop_
_geom_angle_atom_site_label_1
_geom_angle_atom_site_label_2
_geom_angle_atom_site_label_3
_geom_angle
C19 N3 C11 117.6(11)
C19 N3 C12 124.9(10)
C11 N3 C12 117.4(9)
C6 C1 C2 120.9(12)
C6 C1 Br1 120.1(11)
C2 C1 Br1 119.0(9)
C3 C2 C1 118.3(12)
C3 C2 H2 120.9
C1 C2 H2 120.9
C2 C3 C4 122.7(14)
C2 C3 H3 118.7
C4 C3 H3 118.7
C5 C4 C3 117.7(12)
C5 C4 C7 122.6(11)
C3 C4 C7 119.6(13)
C4 C5 C6 120.6(11)
C4 C5 H5 119.7
C6 C5 H5 119.7
C1 C6 C5 119.7(13)
C1 C6 H6 120.1
C5 C6 H6 120.1
C8 C7 C4 126.7(14)
C8 C7 H7 116.6
C4 C7 H7 116.6
C7 C8 C9 125.2(13)
C7 C8 H8 117.4
C9 C8 H8 117.4
F1 C9 C10 107.9(12)
F1 C9 C8 108.0(9)
C10 C9 C8 113.0(9)
F1 C9 C11 107.0(9)
C10 C9 C11 114.8(9)
C8 C9 C11 105.8(11)
C9 C10 H10A 109.5
C9 C10 H10B 109.5
H10A C10 H10B 109.5
C9 C10 H10C 109.5
H10A C10 H10C 109.5
H10B C10 H10C 109.5
N3 C11 C9 114.6(11)
N3 C11 H11A 108.6
C9 C11 H11A 108.6
N3 C11 H11B 108.6
C9 C11 H11B 108.6
H11A C11 H11B 107.6
N3 C12 C13 112.8(11)
N3 C12 H12A 109.0
C13 C12 H12A 109.0
N3 C12 H12B 109.0
C13 C12 H12B 109.0
H12A C12 H12B 107.8
C14 C13 C18 118.9(11)
C14 C13 C12 121.2(11)
C18 C13 C12 119.8(12)
C13 C14 C15 120.5(12)
C13 C14 H14 119.8
C15 C14 H14 119.8
C16 C15 C14 120.1(13)
C16 C15 H15 119.9
C14 C15 H15 119.9
C17 C16 C15 119.6(12)
C17 C16 H16 120.2
C15 C16 H16 120.2
C16 C17 C18 121.6(14)
C16 C17 H17 119.2
C18 C17 H17 119.2
C17 C18 C13 119.3(14)
C17 C18 H18 120.3
C13 C18 H18 120.3
O2 C19 N3 121.8(11)
O2 C19 C20 118.9(12)
N3 C19 C20 119.3(13)
C25B C20 C21B 122.2(15)
C21A C20 C25A 117.2(15)
C25B C20 C19 118.3(13)
C21B C20 C19 119.1(13)
C21A C20 C19 118.8(14)
C25A C20 C19 123.2(13)
C22A C23 C24A 123.2(14)
C24B C23 C22B 119.0(14)
C22A C23 Br2 118.0(12)
C24B C23 Br2 121.7(11)
C24A C23 Br2 118.6(12)
C22B C23 Br2 119.2(11)
C20 C21A C22A 122(2)
C20 C21A H21A 119.1
C22A C21A H21A 119.1
C23 C22A C21A 118.6(19)
C23 C22A H22A 120.7
C21A C22A H22A 120.7
C25A C24A C23 117.6(19)
C25A C24A H24A 121.2
C23 C24A H24A 121.2
C24A C25A C20 121(2)
C24A C25A H25A 119.4
C20 C25A H25A 119.4
C20 C21B C22B 118.6(19)
C20 C21B H21B 120.7
C22B C21B H21B 120.7
C23 C22B C21B 119.1(18)
C23 C22B H22B 120.4
C21B C22B H22B 120.4
C23 C24B C25B 122.3(18)
C23 C24B H24B 118.8
C25B C24B H24B 118.8
C20 C25B C24B 118.4(19)
C20 C25B H25B 120.8
C24B C25B H25B 120.8

loop_
_geom_bond_atom_site_label_1
_geom_bond_atom_site_label_2
_geom_bond_distance
Br1 C1 1.902(12)
Br2 C23 1.900(11)
F1 C9 1.426(15)
O2 C19 1.239(17)
N3 C19 1.364(15)
N3 C11 1.465(13)
N3 C12 1.468(15)
C1 C6 1.378(17)
C1 C2 1.389(18)
C2 C3 1.370(17)
C2 H2 0.9500
C3 C4 1.397(16)
C3 H3 0.9500
C4 C5 1.388(18)
C4 C7 1.474(17)
C5 C6 1.394(16)
C5 H5 0.9500
C6 H6 0.9500
C7 C8 1.317(15)
C7 H7 0.9500
C8 C9 1.495(16)
C8 H8 0.9500
C9 C10 1.492(15)
C9 C11 1.551(17)
C10 H10A 0.9800
C10 H10B 0.9800
C10 H10C 0.9800
C11 H11A 0.9900
C11 H11B 0.9900
C12 C13 1.500(14)
C12 H12A 0.9900
C12 H12B 0.9900
C13 C14 1.389(18)
C13 C18 1.405(17)
C14 C15 1.391(16)
C14 H14 0.9500
C15 C16 1.375(18)
C15 H15 0.9500
C16 C17 1.37(2)
C16 H16 0.9500
C17 C18 1.379(16)
C17 H17 0.9500
C18 H18 0.9500
C19 C20 1.499(15)
C20 C25B 1.36(2)
C20 C21B 1.38(2)
C20 C21A 1.40(2)
C20 C25A 1.41(2)
C23 C22A 1.33(2)
C23 C24B 1.346(18)
C23 C24A 1.40(2)
C23 C22B 1.42(2)
C21A C22A 1.40(2)
C21A H21A 0.9500
C22A H22A 0.9500
C24A C25A 1.39(2)
C24A H24A 0.9500
C25A H25A 0.9500
C21B C22B 1.42(2)
C21B H21B 0.9500
C22B H22B 0.9500
C24B C25B 1.40(2)
C24B H24B 0.9500
C25B H25B 0.9500

loop_
_geom_torsion_atom_site_label_1
_geom_torsion_atom_site_label_2
_geom_torsion_atom_site_label_3
_geom_torsion_atom_site_label_4
_geom_torsion
C6 C1 C2 C3 0(2)
Br1 C1 C2 C3 179.6(11)
C1 C2 C3 C4 2(2)
C2 C3 C4 C5 -3(2)
C2 C3 C4 C7 -179.6(13)
C3 C4 C5 C6 2(2)
C7 C4 C5 C6 178.4(13)
C2 C1 C6 C5 -1(2)
Br1 C1 C6 C5 179.3(10)
C4 C5 C6 C1 0(2)
C5 C4 C7 C8 3(2)
C3 C4 C7 C8 179.6(14)
C4 C7 C8 C9 -176.5(12)
C7 C8 C9 F1 -11.6(17)
C7 C8 C9 C10 -131.0(14)
C7 C8 C9 C11 102.7(15)
C19 N3 C11 C9 -109.4(14)
C12 N3 C11 C9 74.7(13)
F1 C9 C11 N3 -74.5(11)
C10 C9 C11 N3 45.2(16)
C8 C9 C11 N3 170.5(10)
C19 N3 C12 C13 -118.5(13)
C11 N3 C12 C13 57.1(13)
N3 C12 C13 C14 57.3(13)
N3 C12 C13 C18 -126.2(12)
C18 C13 C14 C15 -1.2(17)
C12 C13 C14 C15 175.3(11)
C13 C14 C15 C16 1.7(18)
C14 C15 C16 C17 -0.5(19)
C15 C16 C17 C18 -1(2)
C16 C17 C18 C13 1.8(19)
C14 C13 C18 C17 -0.5(18)
C12 C13 C18 C17 -177.1(11)
C11 N3 C19 O2 1(2)
C12 N3 C19 O2 176.3(11)
C11 N3 C19 C20 179.3(10)
C12 N3 C19 C20 -5.2(19)
O2 C19 C20 C25B 71(2)
N3 C19 C20 C25B -108(2)
O2 C19 C20 C21B -103(2)
N3 C19 C20 C21B 78(2)
O2 C19 C20 C21A -52(2)
N3 C19 C20 C21A 129.5(18)
O2 C19 C20 C25A 118.1(19)
N3 C19 C20 C25A -60.4(19)
C25A C20 C21A C22A 5(3)
C19 C20 C21A C22A 176(2)
C24A C23 C22A C21A -4(3)
Br2 C23 C22A C21A 179.8(18)
C20 C21A C22A C23 0(4)
C22A C23 C24A C25A 4(3)
Br2 C23 C24A C25A 179.8(16)
C23 C24A C25A C20 1(3)
C21A C20 C25A C24A -5(3)
C19 C20 C25A C24A -175.6(18)
C25B C20 C21B C22B 0(4)
C19 C20 C21B C22B 174(2)
C24B C23 C22B C21B -5(4)
Br2 C23 C22B C21B 179(2)
C20 C21B C22B C23 2(5)
C22B C23 C24B C25B 7(4)
Br2 C23 C24B C25B -177(3)
C21B C20 C25B C24B 1(4)
C19 C20 C25B C24B -172(3)
C23 C24B C25B C20 -5(5)
